data_4341893
loop_
_publ_author_name
'Park, Jesse G.'
'Jeon, Ie-Rang'
'Harris, T. David'

_publ_section_title
;
 Electronic Effects of Ligand Substitution on Spin Crossover in a Series
 of Diiminoquinonoid-Bridged Fe(II)2 Complexes.
;
_journal_issue 1
_journal_name_full 'Inorganic chemistry'
_journal_page_first 359
_journal_page_last 369
_journal_paper_doi 10.1021/ic5025586
_journal_volume 54
_journal_year 2015
_chemical_formula_moiety '2(C32 H12 B F24), C54 H46 F2 Fe2 N10 O2, 4(C4 O)'
_chemical_formula_sum 'C134 H110 B2 F50 Fe2 N10 O6'
_chemical_formula_weight 3039.63
_chemical_name_systematic
;
 ?
;
_space_group_crystal_system triclinic
_space_group_IT_number 2
_space_group_name_Hall '-P 1'
_space_group_name_H-M_alt 'P -1'
_symmetry_space_group_name_Hall '-P 1'
_symmetry_space_group_name_H-M 'P -1'
_atom_sites_solution_hydrogens geom
_atom_sites_solution_primary direct
_audit_creation_date 2014-10-02
_audit_creation_method
;
Olex2 1.2
(compiled 2014.02.28 svn.r2899 for OlexSys, GUI svn.r4781)
;
_cell_angle_alpha 87.671(2)
_cell_angle_beta 77.622(2)
_cell_angle_gamma 77.463(2)
_cell_formula_units_Z 1
_cell_length_a 12.1907(7)
_cell_length_b 16.6435(9)
_cell_length_c 17.3578(9)
_cell_measurement_reflns_used 9861
_cell_measurement_temperature 100(2)
_cell_measurement_theta_max 65.14
_cell_measurement_theta_min 3.78
_cell_volume 3357.9(3)
_computing_cell_refinement 'SAINT v8.27A (Bruker, 2012)'
_computing_data_reduction 'SAINT v8.27A (Bruker, 2012)'
_computing_molecular_graphics 'Olex2 (Dolomanov et al., 2009)'
_computing_publication_material 'Olex2 (Dolomanov et al., 2009)'
_computing_structure_refinement 'ShelXL (Sheldrick, 2008)'
_computing_structure_solution 'ShelXS (Sheldrick, 2008)'
_diffrn_ambient_temperature 100.03
_diffrn_measured_fraction_theta_full 0.931
_diffrn_measured_fraction_theta_max 0.983
_diffrn_measurement_device_type 'Bruker APEX-II CCD'
_diffrn_measurement_method '\f and \w scans'
_diffrn_radiation_monochromator graphite
_diffrn_radiation_type CuK\a
_diffrn_radiation_wavelength 1.54178
_diffrn_reflns_av_R_equivalents 0.0258
_diffrn_reflns_av_unetI/netI 0.0396
_diffrn_reflns_Laue_measured_fraction_full 0.931
_diffrn_reflns_Laue_measured_fraction_max 0.983
_diffrn_reflns_limit_h_max 14
_diffrn_reflns_limit_h_min -14
_diffrn_reflns_limit_k_max 19
_diffrn_reflns_limit_k_min -18
_diffrn_reflns_limit_l_max 19
_diffrn_reflns_limit_l_min -20
_diffrn_reflns_number 24396
_diffrn_reflns_point_group_measured_fraction_full 0.931
_diffrn_reflns_point_group_measured_fraction_max 0.983
_diffrn_reflns_theta_full 67.679
_diffrn_reflns_theta_max 65.283
_diffrn_reflns_theta_min 2.606
_diffrn_standards_number 0
_exptl_absorpt_coefficient_mu 2.878
_exptl_absorpt_correction_T_max 0.7526
_exptl_absorpt_correction_T_min 0.5432
_exptl_absorpt_correction_type empirical
_exptl_absorpt_process_details
;
SADABS-2012/1 (Bruker,2012) was used for absorption correction.
wR2(int) was 0.1225 before and 0.0445 after correction.
The Ratio of minimum to maximum transmission is 0.7218.
The \l/2 correction factor is 0.0015.
;
_exptl_crystal_colour 'clear greenish brown'
_exptl_crystal_colour_lustre clear
_exptl_crystal_colour_modifier greenish
_exptl_crystal_colour_primary brown
_exptl_crystal_density_diffrn 1.503
_exptl_crystal_description block
_exptl_crystal_F_000 1544
_exptl_crystal_size_max 0.46
_exptl_crystal_size_mid 0.18
_exptl_crystal_size_min 0.18
_refine_diff_density_max 1.781
_refine_diff_density_min -1.093
_refine_diff_density_rms 0.102
_refine_ls_extinction_method none
_refine_ls_goodness_of_fit_ref 1.084
_refine_ls_hydrogen_treatment constr
_refine_ls_matrix_type full
_refine_ls_number_parameters 893
_refine_ls_number_reflns 11317
_refine_ls_number_restraints 2
_refine_ls_restrained_S_all 1.084
_refine_ls_R_factor_all 0.0875
_refine_ls_R_factor_gt 0.0857
_refine_ls_shift/su_max 0.000
_refine_ls_shift/su_mean 0.000
_refine_ls_structure_factor_coef Fsqd
_refine_ls_weighting_details 'w=1/[\s^2^(Fo^2^)+(0.1430P)^2^+7.6670P] where P=(Fo^2^+2Fc^2^)/3'
_refine_ls_weighting_scheme calc
_refine_ls_wR_factor_gt 0.2406
_refine_ls_wR_factor_ref 0.2427
_reflns_Friedel_coverage 0.000
_reflns_number_gt 10821
_reflns_number_total 11317
_reflns_threshold_expression 'I > 2\s(I)'
_cod_data_source_file ic5025586_si_002.cif
_cod_data_source_block compound_4_100k
_cod_depositor_comments 'Adding full bibliography for 4341887--4341894.cif.'
_cod_database_code 4341893
_shelxl_version_number 2013-4
_shelx_space_group_comment
;
The symmetry employed for this shelxl refinement is uniquely defined
by the following loop, which should always be used as a source of
symmetry information in preference to the above space-group names.
They are only intended as comments.
;
_olex2_refinement_description
;
1. Others
 Fixed Uiso: H2(0.034) H4(0.034) H12(0.031) H14(0.03) H16(0.034) H20(0.031)
 H22(0.031) H28(0.031) H34(0.039) H36(0.034) H61(0.036) H68(0.042) H(0.04)
 HA(0.036) HB(0.041) HC(0.041) HD(0.041) HE(0.045) HF(0.047) HG(0.04) HH(0.04)
 HI(0.046) HJ(0.046) HK(0.047) HL(0.047) HM(0.066) HN(0.041) HO(0.068)
 HP(0.048) HQ(0.049) HR(0.065) HS(0.063) HT(0.072) HU(0.076) HV(0.082)
 Fixed X: H2(0.7129) H4(0.5369) H12(0.8656) H14(1.2345) H16(0.862) H20(1.0681)
 H22(0.8957) H28(0.6057) H34(0.6964) H36(0.7406) H61(0.9989) H68(0.9054)
 H(0.224) HA(0.5075) HB(0.3458) HC(0.658) HD(0.489) HE(0.1926) HF(0.1848)
 HG(0.3047) HH(0.277) HI(0.1188) HJ(0.123) HK(0.2028) HL(0.1424) HM(0.4431)
 HN(0.4542) HO(-0.0155) HP(0.6536) HQ(0.7575) HR(0.084) HS(-0.0073) HT(-0.1116)
 HU(0.3449) HV(0.1613)
 Fixed Y: H2(0.1617) H4(0.1028) H12(0.092) H14(0.0038) H16(0.3559) H20(0.232)
 H22(0.0483) H28(0.2505) H34(0.3266) H36(0.3824) H61(0.2109) H68(0.4343)
 H(0.104) HA(0.0092) HB(-0.0262) HC(0.1792) HD(-0.0731) HE(0.181) HF(0.0419)
 HG(0.3725) HH(0.3422) HI(0.2625) HJ(0.3503) HK(0.2429) HL(0.2001) HM(0.2661)
 HN(0.366) HO(0.0612) HP(0.3273) HQ(0.2324) HR(0.4153) HS(0.1999) HT(0.1417)
 HU(0.368) HV(0.4409)
 Fixed Z: H2(0.7554) H4(1.0729) H12(0.9554) H14(0.7061) H16(0.7505)
 H20(0.7886) H22(0.8107) H28(0.8848) H34(0.578) H36(0.8831) H61(0.9399)
 H68(1.0484) H(0.1353) HA(0.276) HB(0.1055) HC(0.2704) HD(0.1771) HE(0.5643)
 HF(0.3803) HG(0.2878) HH(0.2092) HI(0.3861) HJ(0.3457) HK(0.2013) HL(0.2781)
 HM(0.4995) HN(0.1211) HO(0.4217) HP(0.0808) HQ(0.1578) HR(0.4799) HS(0.6051)
 HT(0.5328) HU(0.594) HV(0.5852)
;
_olex2_computing_structure_refinement_long 'ShelXL (Sheldrick, 2008)'
_olex2_computing_structure_solution_long 'ShelXS (Sheldrick, 2008)'
_olex2_submission_special_instructions 'No special instructions were received'

loop_
_space_group_symop_operation_xyz
'x, y, z'
'-x, -y, -z'

loop_
_atom_site_label
_atom_site_type_symbol
_atom_site_fract_x
_atom_site_fract_y
_atom_site_fract_z
_atom_site_U_iso_or_equiv
_atom_site_adp_type
_atom_site_occupancy
_atom_site_site_symmetry_order
_atom_site_calc_flag
_atom_site_refinement_flags_posn
_atom_site_refinement_flags_occupancy
_atom_site_disorder_assembly
_atom_site_disorder_group
F1A F 0.4120(3) 0.3018(2) 0.9761(3) 0.0812(13) Uani 1 1 d . . . .
F1B F 0.7208(5) -0.0503(2) 1.0559(3) 0.0880(14) Uani 1 1 d . . . .
F1C F 0.5149(3) 0.2165(3) 0.6531(3) 0.0968(16) Uani 1 1 d . . . .
F1D F 0.7898(9) 0.4884(3) 0.6678(3) 0.186(4) Uani 1 1 d . . . .
F1E F 0.9125(5) 0.4230(3) 0.5917(6) 0.177(4) Uani 1 1 d . . . .
F1F F 0.7638(9) 0.4527(5) 0.5654(5) 0.209(5) Uani 1 1 d . . . .
F2 F 1.3227(2) 0.15796(19) 0.78213(16) 0.0428(6) Uani 1 1 d . . . .
F3 F 1.3538(2) 0.10633(17) 0.66672(17) 0.0421(6) Uani 1 1 d . . . .
F4 F 1.2565(2) 0.22975(16) 0.69093(17) 0.0400(6) Uani 1 1 d . . . .
F5 F 1.1472(2) -0.11470(17) 0.6944(2) 0.0484(7) Uani 1 1 d . . . .
F6 F 0.7462(3) 0.54695(18) 0.91016(19) 0.0567(8) Uani 1 1 d . . . .
F7 F 0.7564(3) 0.54911(19) 1.0312(2) 0.0630(9) Uani 1 1 d . . . .
F8 F 0.9640(2) -0.08586(18) 0.7344(2) 0.0514(8) Uani 1 1 d . . . .
F9 F 1.0726(4) -0.11484(18) 0.8175(2) 0.0660(10) Uani 1 1 d . . . .
F10 F 0.6255(3) 0.4998(2) 0.9972(3) 0.0785(12) Uani 1 1 d . . . .
F11 F 0.8588(3) 0.0040(2) 1.0701(2) 0.0657(10) Uani 1 1 d . . . .
F12 F 0.6958(3) 0.0334(2) 1.14856(17) 0.0614(9) Uani 1 1 d . . . .
F13 F 1.0995(4) 0.3464(3) 1.0684(3) 0.0918(9) Uani 1 1 d . . . .
F14 F 0.9974(4) 0.2711(3) 1.1255(3) 0.0918(9) Uani 1 1 d . . . .
F15 F 1.1147(6) 0.2141(5) 1.0356(5) 0.0918(9) Uani 0.676(8) 1 d . P A 1
F16 F 0.6442(3) 0.1954(3) 0.54836(19) 0.0680(10) Uani 1 1 d . . . .
F17 F 0.3674(2) 0.2173(3) 1.05891(19) 0.0716(11) Uani 1 1 d . . . .
F18 F 0.6505(4) 0.1101(2) 0.6402(2) 0.0804(13) Uani 1 1 d . . . .
F19 F 0.3839(3) 0.1913(4) 0.9377(3) 0.115(2) Uani 1 1 d . . . .
C1 C 0.6954(3) 0.2371(3) 0.6618(2) 0.0302(9) Uani 1 1 d . . . .
C2 C 0.7311(3) 0.2108(3) 0.7316(2) 0.0283(8) Uani 1 1 d . . . .
H2 H 0.7129 0.1617 0.7554 0.034 Uiso 1 1 calc R . . .
C3 C 0.7819(4) 0.3519(3) 0.6599(3) 0.0325(9) Uani 1 1 d . . . .
C4 C 0.5904(3) 0.1212(3) 1.0315(2) 0.0283(8) Uani 1 1 d . . . .
H4 H 0.5369 0.1028 1.0729 0.034 Uiso 1 1 calc R . . .
C5 C 1.0642(3) 0.0146(2) 0.7569(2) 0.0254(8) Uani 1 1 d . . . .
C6 C 1.1653(3) 0.1228(2) 0.7439(2) 0.0250(8) Uani 1 1 d . . . .
C7 C 1.2741(3) 0.1538(3) 0.7204(2) 0.0294(9) Uani 1 1 d . . . .
C8 C 0.4290(4) 0.2196(3) 0.9876(2) 0.0327(9) Uani 1 1 d . . . .
C9 C 0.6266(4) 0.1898(3) 0.6269(3) 0.0397(11) Uani 1 1 d . . . .
C10 C 0.7475(4) 0.0195(3) 1.0728(3) 0.0348(10) Uani 1 1 d . . . .
C11 C 0.8082(5) 0.4293(3) 0.6221(3) 0.0419(11) Uani 1 1 d . . . .
C12 C 0.7860(3) 0.1152(2) 0.9606(2) 0.0260(8) Uani 1 1 d . . . .
H12 H 0.8656 0.0920 0.9554 0.031 Uiso 1 1 calc R . . .
C13 C 1.0490(4) 0.2902(3) 1.0514(3) 0.0443(11) Uani 1 1 d . . . .
C14 C 1.1663(3) 0.0407(2) 0.7313(2) 0.0249(8) Uani 1 1 d . . . .
H14 H 1.2345 0.0038 0.7061 0.030 Uiso 1 1 calc R . . .
C15 C 0.7075(3) 0.0877(3) 1.0205(2) 0.0272(8) Uani 1 1 d . . . .
C16 C 0.8184(3) 0.3251(3) 0.7290(2) 0.0287(8) Uani 1 1 d . . . .
H16 H 0.8620 0.3559 0.7505 0.034 Uiso 1 1 calc R . . .
C17 C 0.7360(4) 0.5033(3) 0.9766(3) 0.0416(11) Uani 1 1 d . . . .
C18 C 1.0627(4) -0.0743(3) 0.7502(3) 0.0346(9) Uani 1 1 d . . . .
C19 C 0.5537(3) 0.1822(2) 0.9802(2) 0.0255(8) Uani 1 1 d . . . .
C20 C 1.0658(3) 0.1762(2) 0.7810(2) 0.0261(8) Uani 1 1 d . . . .
H20 H 1.0681 0.2320 0.7886 0.031 Uiso 1 1 calc R . . .
C22 C 0.9641(3) 0.0684(2) 0.7942(2) 0.0256(8) Uani 1 1 d . . . .
H22 H 0.8957 0.0483 0.8107 0.031 Uiso 1 1 calc R . . .
C28 C 0.6330(3) 0.2088(2) 0.9193(2) 0.0256(8) Uani 1 1 d . . . .
H28 H 0.6057 0.2505 0.8848 0.031 Uiso 1 1 calc R . . .
C30 C 0.9612(3) 0.1506(2) 0.8079(2) 0.0248(8) Uani 1 1 d . . . .
C32 C 0.8684(3) 0.2862(2) 0.8998(2) 0.0257(8) Uani 1 1 d . . . .
C33 C 0.7511(3) 0.1761(2) 0.9076(2) 0.0240(8) Uani 1 1 d . . . .
C34 C 0.7206(4) 0.3083(3) 0.6254(2) 0.0322(9) Uani 1 1 d . . . .
H34 H 0.6964 0.3266 0.5780 0.039 Uiso 1 1 calc R . . .
C36 C 0.7991(3) 0.3653(3) 0.9124(2) 0.0279(8) Uani 1 1 d . . . .
H36 H 0.7406 0.3824 0.8831 0.034 Uiso 1 1 calc R . . .
C38 C 0.7928(3) 0.2544(2) 0.7676(2) 0.0251(8) Uani 1 1 d . . . .
C45 C 0.8132(4) 0.4199(3) 0.9668(3) 0.0316(9) Uani 1 1 d . . . .
C61 C 0.9506(3) 0.2643(3) 0.9462(3) 0.0301(9) Uani 1 1 d . . . .
H61 H 0.9989 0.2109 0.9399 0.036 Uiso 1 1 calc R . . .
C68 C 0.8958(4) 0.3970(3) 1.0116(3) 0.0348(10) Uani 1 1 d . . . .
H68 H 0.9054 0.4343 1.0484 0.042 Uiso 1 1 calc R . . .
C73 C 0.9646(4) 0.3181(3) 1.0017(3) 0.0361(10) Uani 1 1 d . . . .
B79 B 0.8434(4) 0.2172(3) 0.8446(3) 0.0253(9) Uani 1 1 d . . . .
Fe1 Fe 0.39924(5) 0.17995(4) 0.35389(3) 0.0250(2) Uani 1 1 d . . . .
F1 F 0.72015(19) 0.02554(14) 0.44429(13) 0.0291(5) Uani 1 1 d . . . .
O4 O 0.5397(2) 0.11662(17) 0.38780(16) 0.0283(6) Uani 1 1 d . . . .
N6 N 0.5021(3) 0.2406(2) 0.2634(2) 0.0277(7) Uani 1 1 d . . . .
N7 N 0.3804(3) 0.1029(2) 0.26436(19) 0.0250(7) Uani 1 1 d . . . .
N11 N 0.3286(3) 0.1009(2) 0.44292(19) 0.0256(7) Uani 1 1 d . . . .
N13 N 0.2616(3) 0.2605(2) 0.2993(2) 0.0309(8) Uani 1 1 d . . . .
N25 N 0.3251(4) 0.2816(2) 0.4344(2) 0.0420(10) Uani 1 1 d . . . .
C23 C 0.4431(4) 0.2950(2) 0.2202(2) 0.0299(9) Uani 1 1 d . . . .
C24 C 0.2979(3) 0.1298(3) 0.2233(2) 0.0281(8) Uani 1 1 d . . . .
C26 C 0.5254(3) 0.0611(2) 0.4412(2) 0.0250(8) Uani 1 1 d . . . .
C40 C 0.6122(3) 0.0133(2) 0.4710(2) 0.0235(8) Uani 1 1 d . . . .
C43 C 0.2827(4) 0.0836(3) 0.1638(3) 0.0335(9) Uani 1 1 d . . . .
H H 0.2240 0.1040 0.1353 0.040 Uiso 1 1 calc R . . .
C46 C 0.2198(5) 0.3246(3) 0.4299(3) 0.0424(11) Uani 1 1 d . . . .
C49 C 0.4494(4) 0.0285(3) 0.2469(2) 0.0298(9) Uani 1 1 d . . . .
HA H 0.5075 0.0092 0.2760 0.036 Uiso 1 1 calc R . . .
C55 C 0.3546(4) 0.0069(3) 0.1462(3) 0.0344(9) Uani 1 1 d . . . .
HB H 0.3458 -0.0262 0.1055 0.041 Uiso 1 1 calc R . . .
C57 C 0.5951(3) -0.0492(2) 0.5275(2) 0.0229(8) Uani 1 1 d . . . .
C58 C 0.6164(4) 0.2181(3) 0.2398(3) 0.0343(9) Uani 1 1 d . . . .
HC H 0.6580 0.1792 0.2704 0.041 Uiso 1 1 calc R . . .
C59 C 0.2069(3) 0.1081(2) 0.4696(2) 0.0278(8) Uani 1 1 d . . . .
C63 C 0.4388(4) -0.0208(3) 0.1883(3) 0.0340(9) Uani 1 1 d . . . .
HD H 0.4890 -0.0731 0.1771 0.041 Uiso 1 1 calc R . . .
C64 C 0.1504(4) 0.1562(3) 0.5356(3) 0.0372(10) Uani 1 1 d . . . .
HE H 0.1926 0.1810 0.5643 0.045 Uiso 1 1 calc R . . .
C66 C 0.1459(4) 0.0736(3) 0.4263(3) 0.0392(10) Uani 1 1 d . . . .
HF H 0.1848 0.0419 0.3803 0.047 Uiso 1 1 calc R . . .
C69 C 0.3162(4) 0.3241(3) 0.2533(3) 0.0329(9) Uani 1 1 d . . . .
HG H 0.3047 0.3725 0.2878 0.040 Uiso 1 1 calc R . . .
HH H 0.2770 0.3422 0.2092 0.040 Uiso 1 1 calc R . . .
C70 C 0.1699(4) 0.3007(3) 0.3653(3) 0.0383(10) Uani 1 1 d . . . .
HI H 0.1188 0.2625 0.3861 0.046 Uiso 1 1 calc R . . .
HJ H 0.1230 0.3503 0.3457 0.046 Uiso 1 1 calc R . . .
C72 C 0.2169(4) 0.2108(3) 0.2487(3) 0.0392(10) Uani 1 1 d . . . .
HK H 0.2028 0.2429 0.2013 0.047 Uiso 1 1 calc R . . .
HL H 0.1424 0.2001 0.2781 0.047 Uiso 1 1 calc R . . .
C77 C 0.3695(6) 0.2970(3) 0.4950(3) 0.0554(15) Uani 1 1 d . . . .
HM H 0.4431 0.2661 0.4995 0.066 Uiso 1 1 calc R . . .
C78 C 0.4977(4) 0.3280(3) 0.1513(3) 0.0341(9) Uani 1 1 d . . . .
HN H 0.4542 0.3660 0.1211 0.041 Uiso 1 1 calc R . . .
C80 C 0.0268(5) 0.0857(4) 0.4507(3) 0.0567(15) Uani 1 1 d . . . .
HO H -0.0155 0.0612 0.4217 0.068 Uiso 1 1 calc R . . .
C81 C 0.6149(4) 0.3052(3) 0.1275(3) 0.0403(10) Uani 1 1 d . . . .
HP H 0.6536 0.3273 0.0808 0.048 Uiso 1 1 calc R . . .
C82 C 0.6762(4) 0.2490(3) 0.1728(3) 0.0407(11) Uani 1 1 d . . . .
HQ H 0.7575 0.2324 0.1578 0.049 Uiso 1 1 calc R . . .
C83 C 0.1577(6) 0.3851(3) 0.4851(3) 0.0543(15) Uani 1 1 d . . . .
HR H 0.0840 0.4153 0.4799 0.065 Uiso 1 1 calc R . . .
C89 C 0.0316(5) 0.1679(4) 0.5593(3) 0.0526(14) Uani 1 1 d . . . .
HS H -0.0073 0.1999 0.6051 0.063 Uiso 1 1 calc R . . .
C90 C -0.0304(5) 0.1331(4) 0.5167(4) 0.0604(16) Uani 1 1 d . . . .
HT H -0.1116 0.1417 0.5328 0.072 Uiso 1 1 calc R . . .
C91 C 0.3108(7) 0.3573(4) 0.5522(3) 0.0637(18) Uani 1 1 d . . . .
HU H 0.3449 0.3680 0.5940 0.076 Uiso 1 1 calc R . . .
C92 C 0.2034(7) 0.4006(4) 0.5466(3) 0.069(2) Uani 1 1 d . . . .
HV H 0.1613 0.4409 0.5852 0.082 Uiso 1 1 calc R . . .
O2 O 0.5504(9) 0.5281(5) 0.3219(6) 0.154(4) Uani 1 1 d . . . .
C96 C 0.5646(19) 0.6002(11) 0.2165(12) 0.220(5) Uani 1 1 d . . . .
C95 C 0.528(2) 0.5197(11) 0.2407(13) 0.220(5) Uani 1 1 d . . . .
C94 C 0.534(2) 0.4462(12) 0.3588(11) 0.220(5) Uani 1 1 d D . . .
C93 C 0.536(2) 0.4557(11) 0.4450(11) 0.220(5) Uani 1 1 d D . . .
O1 O 0.8931(6) 0.4326(5) 0.3092(3) 0.109(2) Uani 1 1 d . . . .
C99 C 0.8657(10) 0.3502(8) 0.3155(7) 0.122(4) Uani 1 1 d . . . .
C97 C 0.9293(18) 0.5530(13) 0.2324(7) 0.204(10) Uani 1 1 d . . . .
C100 C 0.8357(12) 0.3247(8) 0.3932(8) 0.131(4) Uani 1 1 d . . . .
C98 C 0.9206(12) 0.4657(10) 0.2338(6) 0.136(5) Uani 1 1 d . . . .
F15A F 1.1520(13) 0.2583(10) 1.0060(10) 0.0918(9) Uani 0.324(8) 1 d . P A 2

loop_
_atom_site_aniso_label
_atom_site_aniso_U_11
_atom_site_aniso_U_22
_atom_site_aniso_U_33
_atom_site_aniso_U_23
_atom_site_aniso_U_13
_atom_site_aniso_U_12
F1A 0.0368(17) 0.058(2) 0.127(3) 0.030(2) 0.0072(19) 0.0072(15)
F1B 0.153(4) 0.0368(18) 0.096(3) 0.0239(18) -0.073(3) -0.027(2)
F1C 0.0349(18) 0.143(4) 0.118(3) -0.056(3) 0.0065(19) -0.041(2)
F1D 0.418(13) 0.031(2) 0.087(3) 0.005(2) 0.016(5) -0.069(4)
F1E 0.102(4) 0.084(4) 0.302(10) 0.095(5) 0.046(5) -0.032(3)
F1F 0.391(13) 0.158(6) 0.211(7) 0.163(6) -0.232(9) -0.207(8)
F2 0.0336(13) 0.0620(18) 0.0415(14) 0.0075(13) -0.0145(11) -0.0234(12)
F3 0.0265(12) 0.0452(15) 0.0504(16) -0.0115(12) 0.0070(11) -0.0112(11)
F4 0.0320(13) 0.0344(14) 0.0533(16) 0.0159(12) -0.0049(11) -0.0129(11)
F5 0.0296(13) 0.0341(14) 0.077(2) -0.0196(14) -0.0007(13) -0.0041(11)
F6 0.078(2) 0.0333(15) 0.0541(18) 0.0025(13) -0.0201(16) 0.0035(14)
F7 0.088(2) 0.0394(17) 0.0579(19) -0.0172(14) -0.0232(17) 0.0049(16)
F8 0.0277(13) 0.0447(16) 0.083(2) -0.0254(15) -0.0053(13) -0.0118(11)
F9 0.106(3) 0.0304(15) 0.065(2) 0.0157(14) -0.0217(19) -0.0223(16)
F10 0.0372(17) 0.0482(19) 0.135(4) -0.014(2) 0.0048(19) 0.0039(14)
F11 0.0352(15) 0.091(3) 0.0597(19) 0.0441(18) -0.0097(14) 0.0018(15)
F12 0.0495(17) 0.087(2) 0.0340(15) 0.0261(15) -0.0033(13) 0.0040(16)
F13 0.0897(19) 0.104(2) 0.108(2) 0.0250(17) -0.0690(17) -0.0338(16)
F14 0.0897(19) 0.104(2) 0.108(2) 0.0250(17) -0.0690(17) -0.0338(16)
F15 0.0897(19) 0.104(2) 0.108(2) 0.0250(17) -0.0690(17) -0.0338(16)
F16 0.084(2) 0.101(3) 0.0409(17) 0.0127(17) -0.0277(16) -0.056(2)
F17 0.0272(14) 0.126(3) 0.0438(17) 0.0213(19) 0.0046(12) 0.0064(17)
F18 0.135(4) 0.057(2) 0.081(3) 0.0142(18) -0.068(3) -0.048(2)
F19 0.0298(17) 0.167(5) 0.146(4) -0.114(4) -0.038(2) 0.021(2)
C1 0.025(2) 0.036(2) 0.027(2) 0.0041(17) -0.0027(16) -0.0057(17)
C2 0.0230(19) 0.029(2) 0.031(2) 0.0065(16) -0.0009(16) -0.0065(16)
C3 0.036(2) 0.027(2) 0.030(2) 0.0047(17) -0.0013(17) -0.0044(17)
C4 0.028(2) 0.034(2) 0.0248(19) 0.0044(16) -0.0045(16) -0.0119(17)
C5 0.0254(19) 0.027(2) 0.0249(19) 0.0029(15) -0.0085(15) -0.0043(15)
C6 0.0243(19) 0.028(2) 0.0237(19) 0.0057(15) -0.0069(15) -0.0069(15)
C7 0.025(2) 0.032(2) 0.031(2) 0.0024(17) -0.0050(16) -0.0080(16)
C8 0.027(2) 0.044(2) 0.025(2) 0.0038(18) -0.0051(16) -0.0057(18)
C9 0.036(2) 0.054(3) 0.034(2) 0.009(2) -0.0084(19) -0.019(2)
C10 0.032(2) 0.039(2) 0.034(2) 0.0118(19) -0.0080(18) -0.0095(18)
C11 0.063(3) 0.032(2) 0.032(2) 0.0095(19) -0.007(2) -0.016(2)
C12 0.0239(19) 0.0259(19) 0.029(2) 0.0019(16) -0.0082(16) -0.0046(15)
C13 0.034(2) 0.049(3) 0.052(3) -0.009(2) -0.017(2) -0.007(2)
C14 0.0239(19) 0.028(2) 0.0226(18) 0.0030(15) -0.0075(15) -0.0034(15)
C15 0.030(2) 0.029(2) 0.0250(19) 0.0023(16) -0.0094(16) -0.0079(16)
C16 0.028(2) 0.026(2) 0.029(2) 0.0013(16) -0.0016(16) -0.0047(16)
C17 0.046(3) 0.034(2) 0.042(3) -0.001(2) -0.006(2) -0.005(2)
C18 0.030(2) 0.031(2) 0.044(2) -0.0027(19) -0.0080(18) -0.0091(18)
C19 0.0246(19) 0.029(2) 0.0235(19) -0.0009(15) -0.0038(15) -0.0081(16)
C20 0.0260(19) 0.0238(19) 0.029(2) 0.0035(15) -0.0047(16) -0.0074(15)
C22 0.0227(19) 0.029(2) 0.0272(19) 0.0041(16) -0.0077(15) -0.0088(15)
C28 0.0256(19) 0.027(2) 0.0244(19) 0.0033(15) -0.0056(15) -0.0054(15)
C30 0.0223(19) 0.028(2) 0.0251(19) 0.0058(15) -0.0077(15) -0.0054(15)
C32 0.0222(18) 0.027(2) 0.0263(19) 0.0038(15) 0.0000(15) -0.0079(15)
C33 0.0233(19) 0.0240(19) 0.0255(19) 0.0011(15) -0.0053(15) -0.0070(15)
C34 0.030(2) 0.036(2) 0.028(2) 0.0059(17) -0.0056(17) -0.0048(17)
C36 0.0249(19) 0.030(2) 0.028(2) 0.0049(16) -0.0040(16) -0.0051(16)
C38 0.0196(18) 0.0258(19) 0.0260(19) 0.0029(15) -0.0003(15) -0.0014(15)
C45 0.031(2) 0.027(2) 0.033(2) 0.0015(17) -0.0006(17) -0.0063(17)
C61 0.0240(19) 0.029(2) 0.036(2) 0.0014(17) -0.0052(16) -0.0050(16)
C68 0.036(2) 0.036(2) 0.034(2) -0.0038(18) -0.0039(18) -0.0126(19)
C73 0.031(2) 0.041(2) 0.037(2) -0.0029(19) -0.0052(18) -0.0109(19)
B79 0.023(2) 0.023(2) 0.029(2) 0.0053(17) -0.0046(17) -0.0063(17)
Fe1 0.0298(4) 0.0212(3) 0.0238(3) 0.0044(2) -0.0092(3) -0.0023(2)
F1 0.0255(11) 0.0328(12) 0.0275(11) 0.0058(9) -0.0047(9) -0.0050(9)
O4 0.0311(14) 0.0285(14) 0.0267(14) 0.0100(11) -0.0091(11) -0.0082(11)
N6 0.0336(18) 0.0245(17) 0.0270(17) 0.0023(13) -0.0111(14) -0.0061(14)
N7 0.0244(16) 0.0251(17) 0.0248(16) 0.0035(13) -0.0049(13) -0.0046(13)
N11 0.0266(17) 0.0254(16) 0.0238(16) 0.0006(13) -0.0066(13) -0.0022(13)
N13 0.0289(18) 0.0254(17) 0.0354(19) -0.0023(14) -0.0055(15) -0.0006(14)
N25 0.071(3) 0.033(2) 0.0250(18) 0.0052(15) -0.0099(18) -0.018(2)
C23 0.039(2) 0.0221(19) 0.029(2) 0.0002(16) -0.0111(17) -0.0042(17)
C24 0.0220(19) 0.027(2) 0.035(2) 0.0011(17) -0.0055(16) -0.0052(16)
C26 0.032(2) 0.0238(19) 0.0180(17) -0.0018(14) -0.0054(15) -0.0033(16)
C40 0.0228(18) 0.0251(19) 0.0216(18) -0.0006(15) -0.0043(14) -0.0034(15)
C43 0.028(2) 0.039(2) 0.038(2) 0.0006(19) -0.0116(18) -0.0111(18)
C46 0.060(3) 0.023(2) 0.036(2) 0.0057(18) 0.006(2) -0.007(2)
C49 0.031(2) 0.025(2) 0.030(2) 0.0047(16) -0.0053(17) -0.0030(16)
C55 0.034(2) 0.037(2) 0.034(2) -0.0073(18) -0.0036(18) -0.0125(18)
C57 0.0271(19) 0.0229(19) 0.0179(17) -0.0036(14) -0.0046(14) -0.0028(15)
C58 0.033(2) 0.030(2) 0.043(2) 0.0047(18) -0.0164(19) -0.0068(18)
C59 0.028(2) 0.027(2) 0.0255(19) 0.0072(16) -0.0051(16) -0.0007(16)
C63 0.035(2) 0.026(2) 0.037(2) -0.0046(17) -0.0013(18) -0.0055(17)
C64 0.039(2) 0.035(2) 0.031(2) 0.0012(18) -0.0040(18) 0.0012(19)
C66 0.031(2) 0.052(3) 0.036(2) 0.003(2) -0.0066(18) -0.011(2)
C69 0.037(2) 0.029(2) 0.030(2) 0.0069(17) -0.0083(18) -0.0006(18)
C70 0.038(2) 0.026(2) 0.043(3) 0.0012(18) 0.002(2) -0.0006(18)
C72 0.029(2) 0.036(2) 0.053(3) -0.006(2) -0.019(2) 0.0027(18)
C77 0.098(5) 0.040(3) 0.037(3) 0.005(2) -0.023(3) -0.025(3)
C78 0.045(3) 0.027(2) 0.030(2) 0.0030(17) -0.0088(18) -0.0048(18)
C80 0.038(3) 0.085(4) 0.054(3) 0.011(3) -0.014(2) -0.023(3)
C81 0.045(3) 0.036(2) 0.040(2) 0.006(2) -0.004(2) -0.015(2)
C82 0.035(2) 0.037(2) 0.051(3) 0.006(2) -0.008(2) -0.0111(19)
C83 0.082(4) 0.032(3) 0.036(3) 0.002(2) 0.013(3) -0.010(3)
C89 0.042(3) 0.055(3) 0.044(3) 0.005(2) 0.010(2) 0.008(2)
C90 0.028(2) 0.077(4) 0.066(4) 0.014(3) 0.001(2) -0.002(3)
C91 0.119(6) 0.053(3) 0.026(2) 0.001(2) -0.012(3) -0.035(4)
C92 0.119(6) 0.036(3) 0.040(3) 0.000(2) 0.009(3) -0.020(3)
O2 0.191(9) 0.092(5) 0.197(9) -0.036(5) -0.120(8) 0.014(5)
C96 0.266(11) 0.146(7) 0.196(9) -0.039(8) 0.011(9) 0.019(8)
C95 0.266(11) 0.146(7) 0.196(9) -0.039(8) 0.011(9) 0.019(8)
C94 0.266(11) 0.146(7) 0.196(9) -0.039(8) 0.011(9) 0.019(8)
C93 0.266(11) 0.146(7) 0.196(9) -0.039(8) 0.011(9) 0.019(8)
O1 0.120(5) 0.144(6) 0.066(3) -0.031(4) -0.003(3) -0.049(4)
C99 0.104(7) 0.147(10) 0.116(8) -0.059(8) -0.031(6) -0.012(7)
C97 0.31(2) 0.28(2) 0.087(7) 0.005(10) -0.007(10) -0.24(2)
C100 0.150(11) 0.130(10) 0.111(9) 0.004(7) -0.035(8) -0.019(8)
C98 0.151(10) 0.195(14) 0.061(5) -0.024(7) -0.004(6) -0.051(10)
F15A 0.0897(19) 0.104(2) 0.108(2) 0.0250(17) -0.0690(17) -0.0338(16)

loop_
_atom_type_symbol
_atom_type_description
_atom_type_scat_dispersion_real
_atom_type_scat_dispersion_imag
_atom_type_scat_source
C C 0.0181 0.0091 'International Tables Vol C Tables 4.2.6.8 and 6.1.1.4'
H H 0.0000 0.0000 'International Tables Vol C Tables 4.2.6.8 and 6.1.1.4'
B B 0.0090 0.0039 'International Tables Vol C Tables 4.2.6.8 and 6.1.1.4'
F F 0.0727 0.0534 'International Tables Vol C Tables 4.2.6.8 and 6.1.1.4'
Fe Fe -1.1336 3.1974 'International Tables Vol C Tables 4.2.6.8 and 6.1.1.4'
N N 0.0311 0.0180 'International Tables Vol C Tables 4.2.6.8 and 6.1.1.4'
O O 0.0492 0.0322 'International Tables Vol C Tables 4.2.6.8 and 6.1.1.4'

loop_
_geom_angle_atom_site_label_1
_geom_angle_atom_site_label_2
_geom_angle_atom_site_label_3
_geom_angle
_geom_angle_site_symmetry_1
_geom_angle_site_symmetry_3
C13 F13 F15A 48.7(6) . .
C2 C1 C9 120.3(4) . .
C34 C1 C2 120.4(4) . .
C34 C1 C9 119.2(4) . .
C1 C2 C38 122.3(4) . .
C16 C3 C11 119.8(4) . .
C34 C3 C11 118.9(4) . .
C34 C3 C16 121.3(4) . .
C19 C4 C15 118.1(4) . .
C14 C5 C18 119.5(4) . .
C14 C5 C22 121.5(4) . .
C22 C5 C18 118.9(4) . .
C14 C6 C7 119.9(4) . .
C20 C6 C7 119.0(4) . .
C20 C6 C14 121.0(4) . .
F2 C7 C6 111.8(3) . .
F3 C7 F2 106.1(3) . .
F3 C7 F4 107.1(3) . .
F3 C7 C6 113.2(3) . .
F4 C7 F2 105.9(3) . .
F4 C7 C6 112.3(3) . .
F1A C8 C19 111.1(4) . .
F17 C8 F1A 100.5(4) . .
F17 C8 C19 114.1(4) . .
F19 C8 F1A 106.2(5) . .
F19 C8 F17 110.6(4) . .
F19 C8 C19 113.3(4) . .
F1C C9 F16 105.8(4) . .
F1C C9 C1 111.9(4) . .
F16 C9 C1 113.0(4) . .
F18 C9 F1C 107.4(5) . .
F18 C9 F16 104.2(4) . .
F18 C9 C1 113.9(4) . .
F1B C10 F12 103.8(4) . .
F1B C10 C15 111.6(4) . .
F11 C10 F1B 107.6(4) . .
F11 C10 F12 106.4(4) . .
F11 C10 C15 114.2(4) . .
F12 C10 C15 112.6(4) . .
F1D C11 F1E 101.7(7) . .
F1D C11 C3 115.1(4) . .
F1E C11 C3 113.0(5) . .
F1F C11 F1D 108.4(7) . .
F1F C11 F1E 101.3(7) . .
F1F C11 C3 115.6(5) . .
C15 C12 C33 121.9(4) . .
F13 C13 F14 99.8(4) . .
F13 C13 F15 116.8(5) . .
F13 C13 C73 115.0(5) . .
F13 C13 F15A 84.5(7) . .
F14 C13 C73 111.5(4) . .
F15 C13 F14 94.4(5) . .
F15 C13 C73 115.7(5) . .
F15A C13 F14 131.6(8) . .
F15A C13 C73 109.8(7) . .
C5 C14 C6 117.4(4) . .
C4 C15 C10 118.6(4) . .
C12 C15 C4 121.1(4) . .
C12 C15 C10 120.3(4) . .
C38 C16 C3 121.8(4) . .
F6 C17 F7 106.1(4) . .
F6 C17 C45 112.5(4) . .
F7 C17 C45 113.0(4) . .
F10 C17 F6 105.7(4) . .
F10 C17 F7 106.7(4) . .
F10 C17 C45 112.3(4) . .
F5 C18 F8 106.5(4) . .
F5 C18 F9 106.1(4) . .
F5 C18 C5 113.7(4) . .
F8 C18 C5 112.7(4) . .
F9 C18 F8 105.3(4) . .
F9 C18 C5 112.0(4) . .
C4 C19 C8 120.8(4) . .
C4 C19 C28 120.6(4) . .
C28 C19 C8 118.6(4) . .
C6 C20 C30 122.3(4) . .
C30 C22 C5 122.1(4) . .
C33 C28 C19 122.2(4) . .
C20 C30 B79 120.6(3) . .
C22 C30 C20 115.7(4) . .
C22 C30 B79 123.5(3) . .
C36 C32 B79 122.7(4) . .
C61 C32 C36 116.1(4) . .
C61 C32 B79 120.6(4) . .
C12 C33 B79 122.0(3) . .
C28 C33 C12 116.1(4) . .
C28 C33 B79 121.2(3) . .
C3 C34 C1 118.1(4) . .
C32 C36 C45 121.9(4) . .
C2 C38 B79 120.8(3) . .
C16 C38 C2 116.0(4) . .
C16 C38 B79 122.8(4) . .
C36 C45 C17 118.7(4) . .
C68 C45 C17 120.4(4) . .
C68 C45 C36 120.9(4) . .
C32 C61 C73 122.6(4) . .
C45 C68 C73 118.6(4) . .
C61 C73 C13 120.1(4) . .
C68 C73 C13 119.9(4) . .
C68 C73 C61 120.0(4) . .
C30 B79 C32 111.4(3) . .
C30 B79 C33 112.8(3) . .
C30 B79 C38 104.4(3) . .
C33 B79 C32 101.7(3) . .
C38 B79 C32 114.7(3) . .
C38 B79 C33 112.1(3) . .
O4 Fe1 N6 91.07(12) . .
O4 Fe1 N7 102.79(12) . .
O4 Fe1 N11 77.99(12) . .
O4 Fe1 N13 170.16(12) . .
O4 Fe1 N25 107.53(15) . .
N6 Fe1 N13 79.10(13) . .
N7 Fe1 N6 88.30(12) . .
N7 Fe1 N11 89.99(12) . .
N7 Fe1 N13 76.70(13) . .
N7 Fe1 N25 148.58(15) . .
N11 Fe1 N6 168.27(13) . .
N11 Fe1 N13 111.77(13) . .
N11 Fe1 N25 88.42(13) . .
N25 Fe1 N6 99.05(14) . .
N25 Fe1 N13 74.82(15) . .
C26 O4 Fe1 117.1(2) . .
C23 N6 Fe1 115.3(3) . .
C58 N6 Fe1 124.8(3) . .
C58 N6 C23 118.9(4) . .
C24 N7 Fe1 119.2(3) . .
C49 N7 Fe1 122.1(3) . .
C49 N7 C24 118.7(4) . .
C57 N11 Fe1 114.4(3) 2_656 .
C57 N11 C59 123.4(3) 2_656 .
C59 N11 Fe1 122.2(2) . .
C69 N13 Fe1 106.2(2) . .
C70 N13 Fe1 106.8(3) . .
C70 N13 C69 109.3(3) . .
C70 N13 C72 111.7(4) . .
C72 N13 Fe1 110.7(3) . .
C72 N13 C69 111.9(4) . .
C46 N25 Fe1 117.1(3) . .
C77 N25 Fe1 124.0(4) . .
C77 N25 C46 118.2(5) . .
N6 C23 C69 116.7(4) . .
N6 C23 C78 121.6(4) . .
C78 C23 C69 121.6(4) . .
N7 C24 C43 122.0(4) . .
N7 C24 C72 117.0(4) . .
C43 C24 C72 120.9(4) . .
O4 C26 C40 124.2(4) . .
O4 C26 C57 117.6(3) . 2_656
C40 C26 C57 118.2(4) . 2_656
F1 C40 C26 118.1(3) . .
F1 C40 C57 118.7(3) . .
C26 C40 C57 123.2(4) . .
C24 C43 C55 118.8(4) . .
N25 C46 C70 116.4(4) . .
N25 C46 C83 122.0(5) . .
C83 C46 C70 121.6(5) . .
N7 C49 C63 122.3(4) . .
C63 C55 C43 119.2(4) . .
N11 C57 C26 112.8(3) 2_656 2_656
N11 C57 C40 128.6(4) 2_656 .
C40 C57 C26 118.6(3) . 2_656
N6 C58 C82 122.6(4) . .
C64 C59 N11 118.9(4) . .
C66 C59 N11 120.3(4) . .
C66 C59 C64 120.6(4) . .
C55 C63 C49 119.0(4) . .
C59 C64 C89 119.6(5) . .
C59 C66 C80 119.4(5) . .
N13 C69 C23 113.8(3) . .
N13 C70 C46 111.0(4) . .
N13 C72 C24 112.9(3) . .
N25 C77 C91 122.2(6) . .
C81 C78 C23 119.4(4) . .
C90 C80 C66 120.5(5) . .
C78 C81 C82 119.0(4) . .
C58 C82 C81 118.6(4) . .
C92 C83 C46 119.6(6) . .
C90 C89 C64 120.4(5) . .
C80 C90 C89 119.6(5) . .
C92 C91 C77 118.8(6) . .
C83 C92 C91 119.3(6) . .
C95 O2 C94 102.0(12) . .
O2 C95 C96 90.3(16) . .
C93 C94 O2 104.8(16) . .
C98 O1 C99 118.1(8) . .
C100 C99 O1 113.2(9) . .
O1 C98 C97 115.0(9) . .
C13 F15A F13 46.7(6) . .

loop_
_geom_bond_atom_site_label_1
_geom_bond_atom_site_label_2
_geom_bond_distance
_geom_bond_site_symmetry_2
F1A C8 1.351(6) .
F1B C10 1.331(6) .
F1C C9 1.322(6) .
F1D C11 1.240(7) .
F1E C11 1.251(8) .
F1F C11 1.234(7) .
F2 C7 1.341(5) .
F3 C7 1.333(5) .
F4 C7 1.335(5) .
F5 C18 1.332(5) .
F6 C17 1.334(6) .
F7 C17 1.336(6) .
F8 C18 1.344(5) .
F9 C18 1.339(6) .
F10 C17 1.331(6) .
F11 C10 1.316(5) .
F12 C10 1.337(6) .
F13 C13 1.300(7) .
F13 F15A 1.777(18) .
F14 C13 1.362(7) .
F15 C13 1.348(9) .
F16 C9 1.337(6) .
F17 C8 1.307(5) .
F18 C9 1.316(6) .
F19 C8 1.277(6) .
C1 C2 1.394(6) .
C1 C9 1.494(6) .
C1 C34 1.383(6) .
C2 C38 1.400(6) .
C3 C11 1.488(6) .
C3 C16 1.392(6) .
C3 C34 1.380(6) .
C4 C15 1.391(6) .
C4 C19 1.387(6) .
C5 C14 1.385(6) .
C5 C18 1.494(6) .
C5 C22 1.394(6) .
C6 C7 1.497(5) .
C6 C14 1.391(6) .
C6 C20 1.385(6) .
C8 C19 1.492(6) .
C10 C15 1.488(6) .
C12 C15 1.390(6) .
C12 C33 1.400(6) .
C13 C73 1.469(7) .
C13 F15A 1.342(18) .
C16 C38 1.391(6) .
C17 C45 1.491(6) .
C19 C28 1.399(6) .
C20 C30 1.411(5) .
C22 C30 1.389(6) .
C28 C33 1.398(6) .
C30 B79 1.635(6) .
C32 C36 1.399(6) .
C32 C61 1.395(6) .
C32 B79 1.642(6) .
C33 B79 1.635(6) .
C36 C45 1.399(6) .
C38 B79 1.635(6) .
C45 C68 1.382(7) .
C61 C73 1.403(6) .
C68 C73 1.391(7) .
Fe1 O4 1.997(3) .
Fe1 N6 2.152(3) .
Fe1 N7 2.134(3) .
Fe1 N11 2.149(3) .
Fe1 N13 2.261(4) .
Fe1 N25 2.149(4) .
F1 C40 1.355(4) .
O4 C26 1.294(5) .
N6 C23 1.340(5) .
N6 C58 1.339(6) .
N7 C24 1.343(5) .
N7 C49 1.343(5) .
N11 C57 1.300(5) 2_656
N11 C59 1.436(5) .
N13 C69 1.487(6) .
N13 C70 1.483(6) .
N13 C72 1.487(6) .
N25 C46 1.344(7) .
N25 C77 1.338(7) .
C23 C69 1.508(6) .
C23 C78 1.391(6) .
C24 C43 1.380(6) .
C24 C72 1.506(6) .
C26 C40 1.362(6) .
C26 C57 1.506(6) 2_656
C40 C57 1.417(5) .
C43 C55 1.387(7) .
C46 C70 1.488(7) .
C46 C83 1.393(7) .
C49 C63 1.376(6) .
C55 C63 1.374(7) .
C57 N11 1.300(5) 2_656
C57 C26 1.506(6) 2_656
C58 C82 1.379(7) .
C59 C64 1.386(6) .
C59 C66 1.382(6) .
C64 C89 1.391(7) .
C66 C80 1.395(7) .
C77 C91 1.403(9) .
C78 C81 1.371(7) .
C80 C90 1.384(9) .
C81 C82 1.392(7) .
C83 C92 1.362(10) .
C89 C90 1.384(9) .
C91 C92 1.373(11) .
O2 C95 1.51(2) .
O2 C94 1.52(2) .
C96 C95 1.516(13) .
C94 C93 1.516(9) .
O1 C99 1.476(15) .
O1 C98 1.400(14) .
C99 C100 1.393(18) .
C97 C98 1.48(2) .

loop_
_geom_torsion_atom_site_label_1
_geom_torsion_atom_site_label_2
_geom_torsion_atom_site_label_3
_geom_torsion_atom_site_label_4
_geom_torsion
_geom_torsion_site_symmetry_1
_geom_torsion_site_symmetry_4
F1A C8 C19 C4 139.2(4) . .
F1A C8 C19 C28 -41.9(5) . .
F1B C10 C15 C4 71.8(6) . .
F1B C10 C15 C12 -106.1(5) . .
F6 C17 C45 C36 -61.1(6) . .
F6 C17 C45 C68 119.8(5) . .
F7 C17 C45 C36 178.8(4) . .
F7 C17 C45 C68 -0.3(6) . .
F10 C17 C45 C36 58.0(6) . .
F10 C17 C45 C68 -121.1(5) . .
F11 C10 C15 C4 -165.8(4) . .
F11 C10 C15 C12 16.2(6) . .
F12 C10 C15 C4 -44.4(6) . .
F12 C10 C15 C12 137.7(4) . .
F13 C13 C73 C61 145.6(5) . .
F13 C13 C73 C68 -36.6(7) . .
F14 C13 C73 C61 -101.7(5) . .
F14 C13 C73 C68 76.1(6) . .
F14 C13 F15A F13 -98.3(8) . .
F15 C13 C73 C61 4.6(8) . .
F15 C13 C73 C68 -177.6(6) . .
F15 C13 F15A F13 -138.4(8) . .
F17 C8 C19 C4 26.5(6) . .
F17 C8 C19 C28 -154.6(4) . .
F19 C8 C19 C4 -101.3(6) . .
F19 C8 C19 C28 77.6(6) . .
C1 C2 C38 C16 -1.1(6) . .
C1 C2 C38 B79 -174.2(4) . .
C2 C1 C9 F1C 90.6(6) . .
C2 C1 C9 F16 -150.1(4) . .
C2 C1 C9 F18 -31.5(6) . .
C2 C1 C34 C3 0.2(6) . .
C2 C38 B79 C30 80.1(4) . .
C2 C38 B79 C32 -157.6(3) . .
C2 C38 B79 C33 -42.3(5) . .
C3 C16 C38 C2 1.7(6) . .
C3 C16 C38 B79 174.7(4) . .
C4 C19 C28 C33 -0.3(6) . .
C5 C22 C30 C20 0.6(6) . .
C5 C22 C30 B79 174.7(4) . .
C6 C20 C30 C22 -0.6(6) . .
C6 C20 C30 B79 -174.8(4) . .
C7 C6 C14 C5 177.6(3) . .
C7 C6 C20 C30 -177.2(4) . .
C8 C19 C28 C33 -179.1(4) . .
C9 C1 C2 C38 -178.1(4) . .
C9 C1 C34 C3 178.5(4) . .
C11 C3 C16 C38 178.0(4) . .
C11 C3 C34 C1 -179.1(4) . .
C12 C33 B79 C30 38.0(5) . .
C12 C33 B79 C32 -81.5(4) . .
C12 C33 B79 C38 155.5(4) . .
C14 C5 C18 F5 -24.2(6) . .
C14 C5 C18 F8 -145.5(4) . .
C14 C5 C18 F9 96.1(5) . .
C14 C5 C22 C30 -0.3(6) . .
C14 C6 C7 F2 -99.1(4) . .
C14 C6 C7 F3 20.7(5) . .
C14 C6 C7 F4 142.1(4) . .
C14 C6 C20 C30 0.1(6) . .
C15 C4 C19 C8 178.9(4) . .
C15 C4 C19 C28 0.1(6) . .
C15 C12 C33 C28 1.2(6) . .
C15 C12 C33 B79 171.7(4) . .
C16 C3 C11 F1D -45.8(9) . .
C16 C3 C11 F1E 70.4(8) . .
C16 C3 C11 F1F -173.5(8) . .
C16 C3 C34 C1 0.5(6) . .
C16 C38 B79 C30 -92.5(4) . .
C16 C38 B79 C32 29.8(5) . .
C16 C38 B79 C33 145.1(4) . .
C17 C45 C68 C73 178.8(4) . .
C18 C5 C14 C6 -175.5(4) . .
C18 C5 C22 C30 175.1(4) . .
C19 C4 C15 C10 -177.1(4) . .
C19 C4 C15 C12 0.8(6) . .
C19 C28 C33 C12 -0.3(6) . .
C19 C28 C33 B79 -170.9(4) . .
C20 C6 C7 F2 78.3(5) . .
C20 C6 C7 F3 -161.9(4) . .
C20 C6 C7 F4 -40.6(5) . .
C20 C6 C14 C5 0.3(6) . .
C20 C30 B79 C32 -39.4(5) . .
C20 C30 B79 C33 -153.0(4) . .
C20 C30 B79 C38 85.0(4) . .
C22 C5 C14 C6 -0.2(6) . .
C22 C5 C18 F5 160.4(4) . .
C22 C5 C18 F8 39.1(5) . .
C22 C5 C18 F9 -79.4(5) . .
C22 C30 B79 C32 146.8(4) . .
C22 C30 B79 C33 33.2(5) . .
C22 C30 B79 C38 -88.8(4) . .
C28 C33 B79 C30 -151.9(4) . .
C28 C33 B79 C32 88.6(4) . .
C28 C33 B79 C38 -34.4(5) . .
C32 C36 C45 C17 179.8(4) . .
C32 C36 C45 C68 -1.1(6) . .
C32 C61 C73 C13 177.2(4) . .
C32 C61 C73 C68 -0.6(7) . .
C33 C12 C15 C4 -1.4(6) . .
C33 C12 C15 C10 176.4(4) . .
C34 C1 C2 C38 0.2(6) . .
C34 C1 C9 F1C -87.7(5) . .
C34 C1 C9 F16 31.6(6) . .
C34 C1 C9 F18 150.2(4) . .
C34 C3 C11 F1D 133.8(7) . .
C34 C3 C11 F1E -110.0(7) . .
C34 C3 C11 F1F 6.1(9) . .
C34 C3 C16 C38 -1.5(6) . .
C36 C32 C61 C73 -0.7(6) . .
C36 C32 B79 C30 154.0(4) . .
C36 C32 B79 C33 -85.6(4) . .
C36 C32 B79 C38 35.6(5) . .
C36 C45 C68 C73 -0.3(6) . .
C45 C68 C73 C13 -176.7(4) . .
C45 C68 C73 C61 1.1(7) . .
C61 C32 C36 C45 1.6(6) . .
C61 C32 B79 C30 -35.8(5) . .
C61 C32 B79 C33 84.7(4) . .
C61 C32 B79 C38 -154.1(4) . .
C73 C13 F15A F13 114.6(6) . .
B79 C32 C36 C45 172.2(4) . .
B79 C32 C61 C73 -171.6(4) . .
Fe1 O4 C26 C40 -179.4(3) . .
Fe1 O4 C26 C57 0.2(4) . 2_656
Fe1 N6 C23 C69 16.5(5) . .
Fe1 N6 C23 C78 -168.5(3) . .
Fe1 N6 C58 C82 168.2(3) . .
Fe1 N7 C24 C43 178.8(3) . .
Fe1 N7 C24 C72 -5.1(5) . .
Fe1 N7 C49 C63 -178.9(3) . .
Fe1 N11 C59 C64 -93.6(4) . .
Fe1 N11 C59 C66 80.8(5) . .
Fe1 N13 C69 C23 30.7(4) . .
Fe1 N13 C70 C46 38.7(4) . .
Fe1 N13 C72 C24 -20.2(5) . .
Fe1 N25 C46 C70 -4.4(5) . .
Fe1 N25 C46 C83 172.0(4) . .
Fe1 N25 C77 C91 -171.5(4) . .
F1 C40 C57 N11 -2.7(6) . 2_656
F1 C40 C57 C26 178.3(3) . 2_656
O4 C26 C40 F1 1.3(6) . .
O4 C26 C40 C57 -177.7(3) . .
N6 C23 C69 N13 -33.4(5) . .
N6 C23 C78 C81 -0.8(7) . .
N6 C58 C82 C81 -0.8(7) . .
N7 C24 C43 C55 0.3(6) . .
N7 C24 C72 N13 17.5(6) . .
N7 C49 C63 C55 -0.2(6) . .
N11 C59 C64 C89 176.1(4) . .
N11 C59 C66 C80 -176.0(4) . .
N25 C46 C70 N13 -24.6(5) . .
N25 C46 C83 C92 -1.2(7) . .
N25 C77 C91 C92 1.5(8) . .
C23 N6 C58 C82 0.4(6) . .
C23 C78 C81 C82 0.3(7) . .
C24 N7 C49 C63 0.4(6) . .
C24 C43 C55 C63 -0.1(6) . .
C26 C40 C57 N11 176.3(4) . 2_656
C26 C40 C57 C26 -2.7(6) . 2_656
C43 C24 C72 N13 -166.4(4) . .
C43 C55 C63 C49 0.0(7) . .
C46 N25 C77 C91 -1.4(7) . .
C46 C83 C92 C91 1.2(8) . .
C49 N7 C24 C43 -0.4(6) . .
C49 N7 C24 C72 175.6(4) . .
C57 N11 C59 C64 83.2(5) 2_656 .
C57 N11 C59 C66 -102.4(5) 2_656 .
C57 C26 C40 F1 -178.3(3) 2_656 .
C57 C26 C40 C57 2.7(6) 2_656 .
C58 N6 C23 C69 -174.6(4) . .
C58 N6 C23 C78 0.4(6) . .
C59 C64 C89 C90 -1.2(8) . .
C59 C66 C80 C90 1.2(8) . .
C64 C59 C66 C80 -1.7(7) . .
C64 C89 C90 C80 0.7(9) . .
C66 C59 C64 C89 1.7(7) . .
C66 C80 C90 C89 -0.7(9) . .
C69 N13 C70 C46 -75.7(4) . .
C69 N13 C72 C24 98.0(4) . .
C69 C23 C78 C81 174.0(4) . .
C70 N13 C69 C23 145.5(4) . .
C70 N13 C72 C24 -139.1(4) . .
C70 C46 C83 C92 175.0(5) . .
C72 N13 C69 C23 -90.2(4) . .
C72 N13 C70 C46 159.9(4) . .
C72 C24 C43 C55 -175.6(4) . .
C77 N25 C46 C70 -175.1(4) . .
C77 N25 C46 C83 1.3(7) . .
C77 C91 C92 C83 -1.3(8) . .
C78 C23 C69 N13 151.7(4) . .
C78 C81 C82 C58 0.4(7) . .
C83 C46 C70 N13 158.9(4) . .
C95 O2 C94 C93 -171.1(16) . .
C94 O2 C95 C96 -173.2(14) . .
C99 O1 C98 C97 170.9(13) . .
C98 O1 C99 C100 -177.8(11) . .
F15A F13 C13 F14 131.3(8) . .
F15A F13 C13 F15 31.3(7) . .
F15A F13 C13 C73 -109.3(8) . .
F15A C13 C73 C61 52.4(9) . .
F15A C13 C73 C68 -129.8(9) . .
